data_7161130
loop_
_publ_author_name
'Lei, Zhikun'
'Wang, Chuanbao'
'Du, Yu'
'Wang, Yaxin'
'Teng, Jinkui'
'Guo, Xiaoping'
'Jiang, Yun-Bao'
'Yan, Xiaosheng'

_publ_section_title
;
 Hydrazine hydrate facilitates efficient synthesis of cyclodipeptides for
 antibacterial screening.
;
_journal_issue 18
_journal_name_full 'Organic &amp; biomolecular chemistry'
_journal_page_first 3969
_journal_page_last 3975
_journal_paper_doi 10.1039/d6ob00499g
_journal_volume 24
_journal_year 2026
_chemical_absolute_configuration rmad
_chemical_formula_moiety '2(C17 H16 N2 O2)'
_chemical_formula_sum 'C34 H32 N4 O4'
_chemical_formula_weight 560.63
_space_group_crystal_system monoclinic
_space_group_IT_number 4
_space_group_name_Hall 'P 2yb'
_space_group_name_H-M_alt 'P 1 21 1'
_atom_sites_solution_hydrogens mixed
_atom_sites_solution_primary dual
_audit_creation_date 2025-09-27
_audit_creation_method
;
Olex2 1.5
(compiled 2024.02.16 svn.r378c4104 for OlexSys, GUI svn.r6928)
;
_audit_update_record
;
2025-09-28 deposited with the CCDC.	2026-04-27 downloaded from the CCDC.
;
_cell_angle_alpha 90
_cell_angle_beta 90
_cell_angle_gamma 90
_cell_formula_units_Z 2
_cell_length_a 7.63700(10)
_cell_length_b 15.9982(2)
_cell_length_c 11.00670(10)
_cell_measurement_reflns_used 17262
_cell_measurement_temperature 100.00(10)
_cell_measurement_theta_max 76.1130
_cell_measurement_theta_min 5.4960
_cell_volume 1344.78(3)
_computing_cell_refinement 'CrysAlisPro 1.171.43.131a (Rigaku OD, 2024)'
_computing_data_collection 'CrysAlisPro 1.171.43.131a (Rigaku OD, 2024)'
_computing_data_reduction 'CrysAlisPro 1.171.43.131a (Rigaku OD, 2024)'
_computing_molecular_graphics 'Olex2 1.5 (Dolomanov et al., 2009)'
_computing_publication_material 'Olex2 1.5 (Dolomanov et al., 2009)'
_computing_structure_refinement 'SHELXL 2018/3 (Sheldrick, 2015)'
_computing_structure_solution 'SHELXT 2018/2 (Sheldrick, 2018)'
_diffrn_ambient_temperature 100.15
_diffrn_detector_area_resol_mean 10.0000
_diffrn_detector_type HyPix
_diffrn_measured_fraction_theta_full 0.993
_diffrn_measured_fraction_theta_max 0.959
_diffrn_measurement_details
;
List of Runs (angles in degrees, time in seconds):

  # Type    Start    End  Width  t~exp~   \w     \q     \k     \f   Frames
#--------------------------------------------------------------------------
  1  \w     41.00  66.00   0.50    0.49    --  105.20 -57.00 150.00   50
  2  \w     36.00  61.00   0.50    0.49    --  105.20 -57.00   0.00   50
  3  \w     43.00  68.00   0.50    0.49    --  105.20 -57.00 -90.00   50
  4  \w    -12.00  28.00   0.50    0.12    --   47.86 -19.00-150.00   80
  5  \w     35.00  68.00   0.50    0.49    --  105.20 -99.00-180.00   66
  6  \w     34.00 120.00   0.50    0.49    --  105.20 -85.00-137.00  172
  7  \w    -23.00  23.00   0.50    0.12    --   47.86 -85.00-137.00   92
  8  \w     30.00  57.00   0.50    0.12    --   47.86 -85.00-137.00   54
  9  \w    136.00 162.00   0.50    0.49    --  105.20  19.00 -60.00   52
 10  \w     94.00 120.00   0.50    0.49    --  105.20  19.00 -60.00   52
 11  \w     84.00 173.00   0.50    0.49    --  105.20  77.00  60.00  178
 12  \w     87.00 112.00   0.50    0.49    --  105.20  85.00 -17.00   50
 13  \w    -71.00 -12.00   0.50    0.12    --  -47.86  85.00 -17.00  118
 14  \w    -59.00 -31.00   0.50    0.49    --  -99.00  57.00 120.00   56
 15  \w    -10.00  18.00   0.50    0.12    --  -47.86  85.00 -17.00   56
 16  \w    -40.00  22.00   0.50    0.12    --  -47.86  38.00  90.00  124
 17  \w    -71.00 -45.00   0.50    0.49    --  -99.00  85.00 -17.00   52
 18  \w    -64.00 -38.00   0.50    0.49    --  -99.00  57.00 -90.00   52
 19  \w    -20.00  23.00   0.50    0.12    --  -47.86  19.00-120.00   86
 20  \w    -62.00 -33.00   0.50    0.49    --  -99.00  57.00-180.00   58
 21  \w   -167.00 -92.00   0.50    0.49    --  -99.00 -38.00 -90.00  150
 22  \w   -170.00 -81.00   0.50    0.49    --  -99.00 -85.00-137.00  178
 23  \w   -138.00 -87.00   0.50    0.49    --  -99.00 -99.00   0.00  102
 24  \w   -107.00 -81.00   0.50    0.49    --  -99.00  85.00 -17.00   52
 25  \w    -12.00  24.00   0.50    0.12    --  -47.86  19.00  60.00   72
 26  \w    -19.00  23.00   0.50    0.12    --  -47.86  19.00  30.00   84
 27  \w    -14.00  14.00   0.50    0.12    --  -47.86  19.00   0.00   56
 28  \w     42.00  81.00   0.50    0.12    --   47.86-125.00-120.00   78
 29  \w    -25.00   0.00   0.50    0.12    --   47.86 -19.00  60.00   50
 30  \w   -117.00 -91.00   0.50    0.49    --  -99.00 -19.00  60.00   52
 31  \w   -170.00-137.00   0.50    0.49    --  -99.00 -57.00-120.00   66
 32  \w    -52.00 -27.00   0.50    0.49    --  -99.00  57.00   0.00   50
 33  \w   -136.00 -82.00   0.50    0.49    --  -99.00 -77.00 150.00  108
 34  \w   -110.00 -82.00   0.50    0.49    --  -99.00 125.00-180.00   56
 35  \w   -166.00-134.00   0.50    0.49    --  -99.00 -19.00  60.00   64
 36  \w    -62.00 -31.00   0.50    0.49    --  -99.00  57.00 150.00   62
 37  \w   -159.00 -89.00   0.50    0.49    --  -99.00 -38.00 150.00  140
 38  \w     61.00  87.00   0.50    0.49    --  105.20 -99.00  90.00   52
 39  \w     51.00 101.00   0.50    0.49    --  105.20 -99.00-150.00  100
 40  \w     34.00  60.00   0.50    0.49    --  105.20 -57.00-150.00   52
 41  \w     36.00  63.00   0.50    0.49    --  105.20 -57.00 120.00   54
 42  \w    134.00 170.00   0.50    0.49    --  105.20  57.00  30.00   72
 43  \w     72.00 112.00   0.50    0.49    --  105.20-125.00   0.00   80
 44  \w     34.00  68.00   0.50    0.49    --  105.20 -57.00-120.00   68
 45  \w     71.00  97.00   0.50    0.49    --  105.20 -99.00 -30.00   52
 46  \w     96.00 122.00   0.50    0.49    --  105.20  57.00  30.00   52
 47  \w     35.00  68.00   0.50    0.49    --  105.20 -57.00 -30.00   66
 48  \w     99.00 132.00   0.50    0.49    --  105.20  38.00 -60.00   66
 49  \w     42.00  68.00   0.50    0.49    --  105.20-125.00   0.00   52
 50  \w     26.00 120.00   0.50    0.12    --   47.86  77.00-150.00  188
 51  \w     26.00 120.00   0.50    0.12    --   47.86  77.00  90.00  188
 52  \w     34.00 120.00   0.50    0.12    --   47.86  57.00 -60.00  172
 53  \w     34.00 120.00   0.50    0.12    --   47.86  57.00-180.00  172
 54  \w     26.00 120.00   0.50    0.12    --   47.86  77.00  30.00  188
 55  \w     26.00 120.00   0.50    0.12    --   47.86  77.00-180.00  188
 56  \w     26.00 120.00   0.50    0.12    --   47.86  77.00 -90.00  188
 57  \w    -23.00  70.00   0.50    0.12    --   47.86 -77.00  60.00  186
 58  \w     34.00 108.00   0.50    0.12    --   47.86  57.00  30.00  148
 59  \w     26.00 120.00   0.50    0.12    --   47.86  77.00 -30.00  188
;
_diffrn_measurement_device 'four-circle diffractometer'
_diffrn_measurement_device_type 'XtaLAB Synergy R, DW system, HyPix'
_diffrn_measurement_method '\w scans'
_diffrn_radiation_type CuK\a
_diffrn_radiation_wavelength 1.54184
_diffrn_reflns_av_R_equivalents 0.0396
_diffrn_reflns_av_unetI/netI 0.0272
_diffrn_reflns_Laue_measured_fraction_full 0.993
_diffrn_reflns_Laue_measured_fraction_max 0.959
_diffrn_reflns_limit_h_max 9
_diffrn_reflns_limit_h_min -9
_diffrn_reflns_limit_k_max 20
_diffrn_reflns_limit_k_min -20
_diffrn_reflns_limit_l_max 13
_diffrn_reflns_limit_l_min -13
_diffrn_reflns_number 25538
_diffrn_reflns_point_group_measured_fraction_full 0.940
_diffrn_reflns_point_group_measured_fraction_max 0.888
_diffrn_reflns_theta_full 67.684
_diffrn_reflns_theta_max 77.384
_diffrn_reflns_theta_min 4.016
_exptl_absorpt_coefficient_mu 0.741
_exptl_absorpt_correction_T_max 1.00000
_exptl_absorpt_correction_T_min 0.83482
_exptl_absorpt_correction_type multi-scan
_exptl_absorpt_process_details
;
CrysAlisPro 1.171.43.131a (Rigaku Oxford Diffraction, 2024)
Empirical absorption correction using spherical harmonics,
implemented in SCALE3 ABSPACK scaling algorithm.
;
_exptl_crystal_colour colourless
_exptl_crystal_density_diffrn 1.385
_exptl_crystal_description block
_exptl_crystal_F_000 592
_exptl_crystal_size_max 0.22
_exptl_crystal_size_mid 0.21
_exptl_crystal_size_min 0.20
_refine_diff_density_max 0.209
_refine_diff_density_min -0.055
_refine_diff_density_rms 0.021
_refine_ls_abs_structure_details
;
 Flack x determined using 1955 quotients [(I+)-(I-)]/[(I+)+(I-)]
 (Parsons, Flack and Wagner, Acta Cryst. B69 (2013) 249-259).
;
_refine_ls_abs_structure_Flack 0.16(10)
_refine_ls_extinction_method none
_refine_ls_goodness_of_fit_ref 1.132
_refine_ls_hydrogen_treatment mixed
_refine_ls_matrix_type full
_refine_ls_number_parameters 393
_refine_ls_number_reflns 5061
_refine_ls_number_restraints 1
_refine_ls_restrained_S_all 1.131
_refine_ls_R_factor_all 0.1069
_refine_ls_R_factor_gt 0.1056
_refine_ls_shift/su_max 0.060
_refine_ls_shift/su_mean 0.003
_refine_ls_structure_factor_coef Fsqd
_refine_ls_weighting_details 'w=1/[\s^2^(Fo^2^)+(0.1680P)^2^+0.0551P] where P=(Fo^2^+2Fc^2^)/3'
_refine_ls_weighting_scheme calc
_refine_ls_wR_factor_gt 0.2702
_refine_ls_wR_factor_ref 0.2716
_reflns_Friedel_coverage 0.786
_reflns_Friedel_fraction_full 0.882
_reflns_Friedel_fraction_max 0.811
_reflns_number_gt 4896
_reflns_number_total 5061
_reflns_threshold_expression 'I > 2\s(I)'
_cod_data_source_file d6ob00499g2.cif
_cod_data_source_block exp_9267_auto
_cod_depositor_comments 'Adding full bibliography for 7161129--7161131.cif.'
_cod_database_code 7161130
_shelx_shelxl_version_number 2018/3
_shelx_space_group_comment
;
The symmetry employed for this shelxl refinement is uniquely defined
by the following loop, which should always be used as a source of
symmetry information in preference to the above space-group names.
They are only intended as comments.
;
_olex2_refinement_description
;
1.a Ternary CH refined with riding coordinates:
 C009(H009), C00A(H00A), C010(H010), C015(H015)
1.b Secondary CH2 refined with riding coordinates:
 C00L(H00B,H00C), C00U(H00D,H00E)
1.c Aromatic/amide H refined with riding coordinates:
 N007(H007), C00F(H00F), C00G(H00G), C00H(H00H), C00I(H00I), C00J(H00J),
 C00K(H00K), C00N(H00N), C00P(H00P), C00Q(H00Q), C00R(H00R), C00S(H00S),
 C00T(H00T), C00W(H00W), C00X(H00X), C00Y(H00Y), C00Z(H00Z), C012(H012),
 C013(H013), C014(H014), C016(H016)
;
_olex2_submission_special_instructions 'No special instructions were received'
_oxdiff_exptl_absorpt_empirical_details
;
Empirical correction (ABSPACK) includes:
- Absorption correction using spherical harmonics
- Frame scaling
;

loop_
_space_group_symop_operation_xyz
'x, y, z'
'-x, y+1/2, -z'

loop_
_atom_site_label
_atom_site_type_symbol
_atom_site_fract_x
_atom_site_fract_y
_atom_site_fract_z
_atom_site_U_iso_or_equiv
_atom_site_adp_type
_atom_site_occupancy
_atom_site_site_symmetry_order
_atom_site_calc_flag
_atom_site_refinement_flags_posn
_atom_site_refinement_flags_adp
_atom_site_refinement_flags_occupancy
_atom_site_disorder_assembly
_atom_site_disorder_group
O001 O 0.3463(6) 0.4846(3) 0.6100(4) 0.0487(18) Uani 1 1 d . . . . .
O002 O 0.6506(6) 0.4883(3) 1.1066(4) 0.0493(18) Uani 1 1 d . . . . .
O003 O 0.8443(7) 0.5209(3) 0.6411(4) 0.0507(18) Uani 1 1 d . . . . .
O004 O 0.1499(6) 0.5090(3) 0.1446(4) 0.0503(18) Uani 1 1 d . . . . .
N005 N 0.3626(7) 0.4923(4) 0.2841(5) 0.0448(18) Uani 1 1 d . . . . .
N006 N 0.6306(7) 0.5018(4) 0.7795(5) 0.0463(19) Uani 1 1 d . . . . .
N007 N 0.1321(7) 0.4998(4) 0.4723(5) 0.0467(19) Uani 1 1 d . . . . .
H007 H 0.061418 0.516520 0.530500 0.056 Uiso 1 1 calc R U . . .
N008 N 0.8630(7) 0.5064(4) 0.9667(5) 0.0477(19) Uani 1 1 d . . . . .
C009 C 0.9234(8) 0.5397(4) 0.8482(5) 0.0408(19) Uani 1 1 d . . . . .
H009 H 1.035767 0.510696 0.828277 0.049 Uiso 1 1 calc R U . . .
C00A C 0.4213(8) 0.4604(5) 0.4027(6) 0.0414(19) Uani 1 1 d . . . . .
H00A H 0.534449 0.489056 0.421525 0.050 Uiso 1 1 calc R U . . .
C00B C -0.0409(8) 0.6449(4) 0.3459(6) 0.0410(19) Uani 1 1 d . . . . .
C00C C 0.4594(8) 0.3667(4) 0.4014(5) 0.0408(19) Uani 1 1 d . . . . .
C00D C 0.9624(8) 0.6341(5) 0.8515(5) 0.0420(19) Uani 1 1 d . . . . .
C00E C 0.4608(8) 0.3538(4) 0.9021(6) 0.042(2) Uani 1 1 d . . . . .
C00F C 0.3924(9) 0.3153(5) 0.3106(6) 0.0439(19) Uani 1 1 d . . . . .
H00F H 0.324911 0.338939 0.246746 0.053 Uiso 1 1 calc R U . . .
C00G C -0.0897(9) 0.6911(5) 0.4480(6) 0.0450(19) Uani 1 1 d . . . . .
H00G H -0.146246 0.663765 0.513900 0.054 Uiso 1 1 calc R U . . .
C00H C 0.5417(9) 0.1840(5) 0.8841(7) 0.048(2) Uani 1 1 d . . . . .
H00H H 0.570197 0.126383 0.877527 0.057 Uiso 1 1 calc R U . . .
C00I C 0.4079(9) 0.3075(5) 0.8009(6) 0.046(2) Uani 1 1 d . . . . .
H00I H 0.345511 0.334438 0.737277 0.056 Uiso 1 1 calc R U . . .
C00J C 0.8912(9) 0.6858(5) 0.9416(6) 0.046(2) Uani 1 1 d . . . . .
H00J H 0.817263 0.662599 1.002283 0.055 Uiso 1 1 calc R U . . .
C00K C -0.0571(10) 0.7756(5) 0.4547(7) 0.051(2) Uani 1 1 d . . . . .
H00K H -0.093906 0.806223 0.524062 0.061 Uiso 1 1 calc R U . . .
C00L C -0.0922(8) 0.5545(5) 0.3358(6) 0.045(2) Uani 1 1 d . . . . .
H00B H -0.146684 0.545397 0.255270 0.054 Uiso 1 1 calc R U . . .
H00C H -0.181949 0.542369 0.398231 0.054 Uiso 1 1 calc R U . . .
C00M C 0.2951(9) 0.4834(4) 0.5032(6) 0.046(2) Uani 1 1 d . . . . .
C00N C 1.0344(9) 0.8056(5) 0.8537(7) 0.048(2) Uani 1 1 d . . . . .
H00N H 1.057672 0.863958 0.854279 0.057 Uiso 1 1 calc R U . . .
C00O C 0.6961(9) 0.4981(5) 0.9998(6) 0.0458(19) Uani 1 1 d . . . . .
C00P C 1.1064(9) 0.7548(5) 0.7640(6) 0.052(2) Uani 1 1 d . . . . .
H00P H 1.180297 0.778006 0.703368 0.063 Uiso 1 1 calc R U . . .
C00Q C 0.5223(11) 0.1939(5) 0.4026(7) 0.052(2) Uani 1 1 d . . . . .
H00Q H 0.541969 0.135290 0.403879 0.063 Uiso 1 1 calc R U . . .
C00R C 0.5623(9) 0.3301(5) 0.4918(7) 0.051(2) Uani 1 1 d . . . . .
H00R H 0.611395 0.364130 0.553770 0.062 Uiso 1 1 calc R U . . .
C00S C 0.5538(9) 0.3133(5) 0.9930(6) 0.049(2) Uani 1 1 d . . . . .
H00S H 0.589682 0.343843 1.062712 0.059 Uiso 1 1 calc R U . . .
C00T C 0.0472(9) 0.6866(5) 0.2512(6) 0.048(2) Uani 1 1 d . . . . .
H00T H 0.085576 0.656259 0.181964 0.058 Uiso 1 1 calc R U . . .
C00U C 0.4092(9) 0.4445(5) 0.9144(6) 0.047(2) Uani 1 1 d . . . . .
H00D H 0.354237 0.452522 0.995048 0.057 Uiso 1 1 calc R U . . .
H00E H 0.319419 0.457165 0.852200 0.057 Uiso 1 1 calc R U . . .
C00V C 0.7949(9) 0.5193(5) 0.7471(6) 0.048(2) Uani 1 1 d . . . . .
C00W C 0.4235(11) 0.2294(5) 0.3126(7) 0.053(2) Uani 1 1 d . . . . .
H00W H 0.375358 0.195021 0.250670 0.064 Uiso 1 1 calc R U . . .
C00X C 0.5937(11) 0.2450(5) 0.4922(6) 0.054(2) Uani 1 1 d . . . . .
H00X H 0.664472 0.221208 0.554126 0.065 Uiso 1 1 calc R U . . .
C00Y C 1.0691(10) 0.6693(5) 0.7640(6) 0.051(2) Uani 1 1 d . . . . .
H00Y H 1.118063 0.634754 0.702555 0.061 Uiso 1 1 calc R U . . .
C00Z C 0.4449(9) 0.2231(5) 0.7920(6) 0.049(2) Uani 1 1 d . . . . .
H00Z H 0.404958 0.191880 0.724051 0.058 Uiso 1 1 calc R U . . .
C010 C 0.0577(9) 0.4928(5) 0.3508(6) 0.046(2) Uani 1 1 d . . . . .
H010 H 0.006095 0.435556 0.344297 0.055 Uiso 1 1 calc R U . . .
C011 C 0.1964(9) 0.5000(5) 0.2511(6) 0.047(2) Uani 1 1 d . . . . .
C012 C 0.5957(10) 0.2289(5) 0.9841(7) 0.054(2) Uani 1 1 d . . . . .
H012 H 0.661164 0.202451 1.046632 0.065 Uiso 1 1 calc R U . . .
C013 C 0.9281(10) 0.7701(5) 0.9424(7) 0.053(2) Uani 1 1 d . . . . .
H013 H 0.880177 0.804416 1.004502 0.064 Uiso 1 1 calc R U . . .
C014 C 0.0780(10) 0.7716(5) 0.2590(7) 0.053(2) Uani 1 1 d . . . . .
H014 H 0.133630 0.799533 0.193391 0.064 Uiso 1 1 calc R U . . .
C015 C 0.5577(8) 0.5072(5) 0.9013(6) 0.045(2) Uani 1 1 d . . . . .
H015 H 0.505491 0.564199 0.910056 0.054 Uiso 1 1 calc R U . . .
C016 C 0.0293(11) 0.8164(5) 0.3606(8) 0.057(2) Uani 1 1 d . . . . .
H016 H 0.054507 0.874382 0.366197 0.069 Uiso 1 1 calc R U . . .
H008 H 0.950(9) 0.517(5) 1.030(6) 0.033(16) Uiso 1 1 d . . . . .
H005 H 0.449(10) 0.491(5) 0.211(7) 0.039(17) Uiso 1 1 d . . . . .
H006 H 0.570(9) 0.512(4) 0.711(6) 0.028(14) Uiso 1 1 d . . . . .

loop_
_atom_site_aniso_label
_atom_site_aniso_U_11
_atom_site_aniso_U_22
_atom_site_aniso_U_33
_atom_site_aniso_U_23
_atom_site_aniso_U_13
_atom_site_aniso_U_12
O001 0.052(3) 0.052(3) 0.042(3) -0.002(2) 0.0015(18) 0.003(2)
O002 0.049(3) 0.053(3) 0.046(3) 0.001(2) 0.0010(18) -0.001(2)
O003 0.051(3) 0.058(3) 0.043(3) -0.005(2) 0.0016(18) 0.002(2)
O004 0.053(3) 0.055(3) 0.043(3) 0.002(2) -0.0010(18) 0.000(2)
N005 0.045(3) 0.045(3) 0.044(3) 0.004(2) -0.001(2) 0.003(2)
N006 0.045(3) 0.054(4) 0.040(3) 0.000(2) 0.000(2) 0.003(3)
N007 0.046(3) 0.055(4) 0.039(3) -0.003(2) 0.003(2) -0.007(3)
N008 0.041(3) 0.059(4) 0.042(3) 0.006(3) 0.000(2) -0.006(3)
C009 0.033(3) 0.050(4) 0.040(3) -0.004(2) 0.003(2) -0.006(2)
C00A 0.032(3) 0.053(4) 0.039(3) -0.006(2) -0.005(2) 0.004(2)
C00B 0.033(3) 0.048(4) 0.042(3) -0.001(3) -0.002(2) 0.000(3)
C00C 0.037(3) 0.047(4) 0.038(3) 0.000(2) 0.002(2) -0.007(3)
C00D 0.037(3) 0.051(4) 0.037(3) 0.000(2) -0.002(2) 0.005(3)
C00E 0.032(3) 0.051(4) 0.043(3) -0.004(3) 0.001(2) 0.001(3)
C00F 0.043(3) 0.046(4) 0.042(3) 0.004(3) -0.004(2) -0.002(3)
C00G 0.042(3) 0.050(4) 0.043(3) 0.002(3) 0.005(2) 0.006(3)
C00H 0.042(3) 0.047(4) 0.054(4) 0.002(3) 0.000(3) -0.005(3)
C00I 0.046(3) 0.056(4) 0.038(3) -0.002(3) -0.001(2) -0.008(3)
C00J 0.040(3) 0.055(4) 0.043(3) 0.004(3) 0.000(2) 0.004(3)
C00K 0.055(4) 0.046(4) 0.051(4) -0.002(3) 0.010(3) 0.004(3)
C00L 0.037(3) 0.058(4) 0.041(3) 0.002(3) 0.000(2) 0.000(3)
C00M 0.053(4) 0.045(4) 0.041(3) 0.004(3) -0.001(3) 0.003(3)
C00N 0.038(3) 0.050(4) 0.056(4) 0.009(3) -0.006(3) -0.002(3)
C00O 0.052(4) 0.044(3) 0.041(3) 0.001(3) 0.000(2) 0.001(3)
C00P 0.043(4) 0.069(5) 0.045(4) 0.013(3) -0.002(3) -0.003(3)
C00Q 0.059(4) 0.046(4) 0.053(4) 0.003(3) 0.006(3) 0.000(3)
C00R 0.048(4) 0.062(5) 0.044(4) -0.010(3) -0.003(3) 0.007(3)
C00S 0.042(3) 0.063(5) 0.043(3) -0.007(3) -0.006(3) 0.004(3)
C00T 0.044(3) 0.057(4) 0.043(3) -0.006(3) 0.002(3) -0.003(3)
C00U 0.039(3) 0.062(5) 0.041(4) -0.002(3) -0.001(3) 0.004(3)
C00V 0.047(4) 0.049(4) 0.046(4) 0.002(3) 0.000(3) 0.003(3)
C00W 0.059(4) 0.049(4) 0.051(4) -0.002(3) -0.008(3) -0.005(3)
C00X 0.057(4) 0.065(5) 0.042(3) 0.010(3) -0.002(3) 0.014(3)
C00Y 0.055(4) 0.059(5) 0.039(3) -0.001(3) 0.007(3) -0.012(3)
C00Z 0.043(4) 0.056(4) 0.047(3) -0.001(3) -0.001(3) -0.011(3)
C010 0.045(3) 0.048(4) 0.044(3) -0.005(3) -0.003(2) -0.002(3)
C011 0.053(4) 0.043(4) 0.044(3) -0.005(3) -0.002(3) -0.001(3)
C012 0.053(4) 0.058(5) 0.052(4) 0.003(3) -0.003(3) 0.000(3)
C013 0.047(4) 0.054(4) 0.058(4) 0.003(3) 0.007(3) 0.017(3)
C014 0.053(4) 0.057(4) 0.049(4) 0.007(3) 0.009(3) -0.001(3)
C015 0.042(3) 0.051(4) 0.041(3) -0.003(3) -0.001(2) 0.004(3)
C016 0.060(4) 0.048(4) 0.064(5) 0.002(3) 0.009(3) 0.006(3)

loop_
_atom_type_symbol
_atom_type_description
_atom_type_scat_dispersion_real
_atom_type_scat_dispersion_imag
_atom_type_scat_source
C C 0.0181 0.0091 'International Tables Vol C Tables 4.2.6.8 and 6.1.1.4'
H H 0.0000 0.0000 'International Tables Vol C Tables 4.2.6.8 and 6.1.1.4'
N N 0.0311 0.0180 'International Tables Vol C Tables 4.2.6.8 and 6.1.1.4'
O O 0.0492 0.0322 'International Tables Vol C Tables 4.2.6.8 and 6.1.1.4'

loop_
_geom_angle_atom_site_label_1
_geom_angle_atom_site_label_2
_geom_angle_atom_site_label_3
_geom_angle
_geom_angle_site_symmetry_1
_geom_angle_site_symmetry_3
_geom_angle_publ_flag
C00A N005 H005 119(4) . . ?
C011 N005 C00A 124.5(6) . . ?
C011 N005 H005 113(4) . . ?
C00V N006 C015 126.5(6) . . ?
C00V N006 H006 103(4) . . ?
C015 N006 H006 124(4) . . ?
C00M N007 H007 116.9 . . ?
C00M N007 C010 126.2(6) . . ?
C010 N007 H007 116.9 . . ?
C009 N008 H008 111(4) . . ?
C00O N008 C009 125.0(5) . . ?
C00O N008 H008 118(4) . . ?
N008 C009 H009 107.1 . . ?
N008 C009 C00D 113.0(5) . . ?
N008 C009 C00V 111.5(5) . . ?
C00D C009 H009 107.1 . . ?
C00V C009 H009 107.1 . . ?
C00V C009 C00D 110.7(5) . . ?
N005 C00A H00A 106.7 . . ?
N005 C00A C00C 113.0(5) . . ?
N005 C00A C00M 111.7(5) . . ?
C00C C00A H00A 106.7 . . ?
C00M C00A H00A 106.7 . . ?
C00M C00A C00C 111.6(6) . . ?
C00G C00B C00L 120.0(6) . . ?
C00G C00B C00T 118.2(6) . . ?
C00T C00B C00L 121.7(6) . . ?
C00F C00C C00A 121.1(6) . . ?
C00F C00C C00R 118.1(6) . . ?
C00R C00C C00A 120.8(6) . . ?
C00J C00D C009 121.4(6) . . ?
C00Y C00D C009 119.9(6) . . ?
C00Y C00D C00J 118.8(7) . . ?
C00I C00E C00U 120.3(6) . . ?
C00S C00E C00I 118.4(7) . . ?
C00S C00E C00U 121.2(6) . . ?
C00C C00F H00F 119.7 . . ?
C00C C00F C00W 120.5(6) . . ?
C00W C00F H00F 119.7 . . ?
C00B C00G H00G 119.5 . . ?
C00K C00G C00B 120.9(7) . . ?
C00K C00G H00G 119.5 . . ?
C00Z C00H H00H 119.9 . . ?
C012 C00H H00H 119.9 . . ?
C012 C00H C00Z 120.2(7) . . ?
C00E C00I H00I 119.5 . . ?
C00Z C00I C00E 121.0(7) . . ?
C00Z C00I H00I 119.5 . . ?
C00D C00J H00J 119.9 . . ?
C013 C00J C00D 120.2(7) . . ?
C013 C00J H00J 119.9 . . ?
C00G C00K H00K 119.8 . . ?
C00G C00K C016 120.5(7) . . ?
C016 C00K H00K 119.8 . . ?
C00B C00L H00B 108.5 . . ?
C00B C00L H00C 108.5 . . ?
C00B C00L C010 114.9(6) . . ?
H00B C00L H00C 107.5 . . ?
C010 C00L H00B 108.5 . . ?
C010 C00L H00C 108.6 . . ?
O001 C00M N007 122.7(6) . . ?
O001 C00M C00A 119.8(6) . . ?
N007 C00M C00A 117.5(5) . . ?
C00P C00N H00N 120.4 . . ?
C00P C00N C013 119.3(7) . . ?
C013 C00N H00N 120.4 . . ?
O002 C00O N008 122.8(6) . . ?
O002 C00O C015 119.7(6) . . ?
N008 C00O C015 117.4(5) . . ?
C00N C00P H00P 120.3 . . ?
C00N C00P C00Y 119.5(7) . . ?
C00Y C00P H00P 120.3 . . ?
C00W C00Q H00Q 120.5 . . ?
C00W C00Q C00X 119.0(7) . . ?
C00X C00Q H00Q 120.5 . . ?
C00C C00R H00R 119.6 . . ?
C00X C00R C00C 120.8(7) . . ?
C00X C00R H00R 119.6 . . ?
C00E C00S H00S 119.3 . . ?
C00E C00S C012 121.4(7) . . ?
C012 C00S H00S 119.3 . . ?
C00B C00T H00T 120.0 . . ?
C014 C00T C00B 120.1(7) . . ?
C014 C00T H00T 120.0 . . ?
C00E C00U H00D 108.4 . . ?
C00E C00U H00E 108.4 . . ?
C00E C00U C015 115.5(6) . . ?
H00D C00U H00E 107.5 . . ?
C015 C00U H00D 108.4 . . ?
C015 C00U H00E 108.4 . . ?
O003 C00V N006 123.2(6) . . ?
O003 C00V C009 119.6(6) . . ?
N006 C00V C009 117.2(6) . . ?
C00F C00W H00W 119.5 . . ?
C00Q C00W C00F 120.9(7) . . ?
C00Q C00W H00W 119.5 . . ?
C00Q C00X H00X 119.7 . . ?
C00R C00X C00Q 120.6(6) . . ?
C00R C00X H00X 119.7 . . ?
C00D C00Y C00P 121.3(7) . . ?
C00D C00Y H00Y 119.4 . . ?
C00P C00Y H00Y 119.4 . . ?
C00H C00Z H00Z 120.3 . . ?
C00I C00Z C00H 119.5(7) . . ?
C00I C00Z H00Z 120.3 . . ?
N007 C010 C00L 110.1(6) . . ?
N007 C010 H010 106.9 . . ?
N007 C010 C011 112.5(5) . . ?
C00L C010 H010 106.9 . . ?
C00L C010 C011 113.2(6) . . ?
C011 C010 H010 106.9 . . ?
O004 C011 N005 123.2(6) . . ?
O004 C011 C010 119.4(6) . . ?
N005 C011 C010 117.3(5) . . ?
C00H C012 C00S 119.6(7) . . ?
C00H C012 H012 120.2 . . ?
C00S C012 H012 120.2 . . ?
C00J C013 C00N 121.0(7) . . ?
C00J C013 H013 119.5 . . ?
C00N C013 H013 119.5 . . ?
C00T C014 H014 119.5 . . ?
C016 C014 C00T 121.0(7) . . ?
C016 C014 H014 119.5 . . ?
N006 C015 C00O 112.7(5) . . ?
N006 C015 C00U 109.5(5) . . ?
N006 C015 H015 107.2 . . ?
C00O C015 H015 107.2 . . ?
C00U C015 C00O 112.8(6) . . ?
C00U C015 H015 107.2 . . ?
C00K C016 H016 120.4 . . ?
C014 C016 C00K 119.2(8) . . ?
C014 C016 H016 120.4 . . ?

loop_
_geom_bond_atom_site_label_1
_geom_bond_atom_site_label_2
_geom_bond_distance
_geom_bond_site_symmetry_2
_geom_bond_publ_flag
O001 C00M 1.239(8) . ?
O002 C00O 1.236(8) . ?
O003 C00V 1.226(8) . ?
O004 C011 1.233(8) . ?
N005 C00A 1.472(8) . ?
N005 C011 1.326(9) . ?
N005 H005 1.03(8) . ?
N006 C00V 1.334(9) . ?
N006 C015 1.455(8) . ?
N006 H006 0.90(7) . ?
N007 H007 0.8800 . ?
N007 C00M 1.317(9) . ?
N007 C010 1.456(8) . ?
N008 C009 1.482(8) . ?
N008 C00O 1.332(9) . ?
N008 H008 0.98(7) . ?
C009 H009 1.0000 . ?
C009 C00D 1.540(10) . ?
C009 C00V 1.519(9) . ?
C00A H00A 1.0000 . ?
C00A C00C 1.527(10) . ?
C00A C00M 1.512(9) . ?
C00B C00G 1.395(9) . ?
C00B C00L 1.502(10) . ?
C00B C00T 1.408(10) . ?
C00C C00F 1.391(9) . ?
C00C C00R 1.397(10) . ?
C00D C00J 1.401(10) . ?
C00D C00Y 1.382(10) . ?
C00E C00I 1.398(9) . ?
C00E C00S 1.387(10) . ?
C00E C00U 1.509(10) . ?
C00F H00F 0.9500 . ?
C00F C00W 1.395(10) . ?
C00G H00G 0.9500 . ?
C00G C00K 1.377(11) . ?
C00H H00H 0.9500 . ?
C00H C00Z 1.402(10) . ?
C00H C012 1.378(11) . ?
C00I H00I 0.9500 . ?
C00I C00Z 1.383(11) . ?
C00J H00J 0.9500 . ?
C00J C013 1.378(11) . ?
C00K H00K 0.9500 . ?
C00K C016 1.391(11) . ?
C00L H00B 0.9900 . ?
C00L H00C 0.9900 . ?
C00L C010 1.521(10) . ?
C00N H00N 0.9500 . ?
C00N C00P 1.392(11) . ?
C00N C013 1.392(11) . ?
C00O C015 1.521(8) . ?
C00P H00P 0.9500 . ?
C00P C00Y 1.396(12) . ?
C00Q H00Q 0.9500 . ?
C00Q C00W 1.368(11) . ?
C00Q C00X 1.392(11) . ?
C00R H00R 0.9500 . ?
C00R C00X 1.382(11) . ?
C00S H00S 0.9500 . ?
C00S C012 1.391(11) . ?
C00T H00T 0.9500 . ?
C00T C014 1.382(11) . ?
C00U H00D 0.9900 . ?
C00U H00E 0.9900 . ?
C00U C015 1.521(10) . ?
C00W H00W 0.9500 . ?
C00X H00X 0.9500 . ?
C00Y H00Y 0.9500 . ?
C00Z H00Z 0.9500 . ?
C010 H010 1.0000 . ?
C010 C011 1.530(9) . ?
C012 H012 0.9500 . ?
C013 H013 0.9500 . ?
C014 H014 0.9500 . ?
C014 C016 1.379(12) . ?
C015 H015 1.0000 . ?
C016 H016 0.9500 . ?

loop_
_geom_torsion_atom_site_label_1
_geom_torsion_atom_site_label_2
_geom_torsion_atom_site_label_3
_geom_torsion_atom_site_label_4
_geom_torsion
_geom_torsion_site_symmetry_1
_geom_torsion_site_symmetry_2
_geom_torsion_site_symmetry_3
_geom_torsion_site_symmetry_4
_geom_torsion_publ_flag
O002 C00O C015 N006 -168.7(7) . . . . ?
O002 C00O C015 C00U -44.0(9) . . . . ?
N005 C00A C00C C00F -18.9(8) . . . . ?
N005 C00A C00C C00R 161.3(6) . . . . ?
N005 C00A C00M O001 -158.2(6) . . . . ?
N005 C00A C00M N007 23.3(9) . . . . ?
N007 C010 C011 O004 -168.1(7) . . . . ?
N007 C010 C011 N005 14.8(10) . . . . ?
N008 C009 C00D C00J -20.6(8) . . . . ?
N008 C009 C00D C00Y 159.7(6) . . . . ?
N008 C009 C00V O003 -159.9(7) . . . . ?
N008 C009 C00V N006 21.5(9) . . . . ?
N008 C00O C015 N006 15.3(10) . . . . ?
N008 C00O C015 C00U 140.0(7) . . . . ?
C009 N008 C00O O002 -163.3(7) . . . . ?
C009 N008 C00O C015 12.5(11) . . . . ?
C009 C00D C00J C013 -179.9(6) . . . . ?
C009 C00D C00Y C00P 179.7(6) . . . . ?
C00A N005 C011 O004 -163.5(7) . . . . ?
C00A N005 C011 C010 13.5(10) . . . . ?
C00A C00C C00F C00W -177.9(6) . . . . ?
C00A C00C C00R C00X 178.5(7) . . . . ?
C00B C00G C00K C016 -1.6(11) . . . . ?
C00B C00L C010 N007 62.9(7) . . . . ?
C00B C00L C010 C011 -64.0(7) . . . . ?
C00B C00T C014 C016 2.4(11) . . . . ?
C00C C00A C00M O001 74.3(8) . . . . ?
C00C C00A C00M N007 -104.3(7) . . . . ?
C00C C00F C00W C00Q -0.9(12) . . . . ?
C00C C00R C00X C00Q -0.3(12) . . . . ?
C00D C009 C00V O003 73.4(8) . . . . ?
C00D C009 C00V N006 -105.3(7) . . . . ?
C00D C00J C013 C00N 0.7(10) . . . . ?
C00E C00I C00Z C00H -2.0(10) . . . . ?
C00E C00S C012 C00H -1.0(11) . . . . ?
C00E C00U C015 N006 63.2(7) . . . . ?
C00E C00U C015 C00O -63.1(7) . . . . ?
C00F C00C C00R C00X -1.3(10) . . . . ?
C00G C00B C00L C010 -108.3(7) . . . . ?
C00G C00B C00T C014 -2.2(10) . . . . ?
C00G C00K C016 C014 1.7(12) . . . . ?
C00I C00E C00S C012 0.6(10) . . . . ?
C00I C00E C00U C015 -110.5(7) . . . . ?
C00J C00D C00Y C00P 0.0(10) . . . . ?
C00L C00B C00G C00K -174.5(6) . . . . ?
C00L C00B C00T C014 174.0(6) . . . . ?
C00L C010 C011 O004 -42.5(9) . . . . ?
C00L C010 C011 N005 140.4(7) . . . . ?
C00M N007 C010 C00L -151.5(7) . . . . ?
C00M N007 C010 C011 -24.2(11) . . . . ?
C00M C00A C00C C00F 107.9(7) . . . . ?
C00M C00A C00C C00R -71.9(7) . . . . ?
C00N C00P C00Y C00D -0.2(11) . . . . ?
C00O N008 C009 C00D 94.0(8) . . . . ?
C00O N008 C009 C00V -31.5(10) . . . . ?
C00P C00N C013 C00J -1.0(10) . . . . ?
C00R C00C C00F C00W 1.9(10) . . . . ?
C00S C00E C00I C00Z 0.9(10) . . . . ?
C00S C00E C00U C015 72.8(8) . . . . ?
C00T C00B C00G C00K 1.8(10) . . . . ?
C00T C00B C00L C010 75.5(8) . . . . ?
C00T C014 C016 C00K -2.1(12) . . . . ?
C00U C00E C00I C00Z -175.9(6) . . . . ?
C00U C00E C00S C012 177.5(7) . . . . ?
C00V N006 C015 C00O -25.0(11) . . . . ?
C00V N006 C015 C00U -151.5(7) . . . . ?
C00V C009 C00D C00J 105.3(7) . . . . ?
C00V C009 C00D C00Y -74.4(7) . . . . ?
C00W C00Q C00X C00R 1.3(12) . . . . ?
C00X C00Q C00W C00F -0.7(12) . . . . ?
C00Y C00D C00J C013 -0.2(10) . . . . ?
C00Z C00H C012 C00S -0.1(11) . . . . ?
C010 N007 C00M O001 -174.4(7) . . . . ?
C010 N007 C00M C00A 4.1(11) . . . . ?
C011 N005 C00A C00C 93.7(8) . . . . ?
C011 N005 C00A C00M -33.0(9) . . . . ?
C012 C00H C00Z C00I 1.6(11) . . . . ?
C013 C00N C00P C00Y 0.7(10) . . . . ?
C015 N006 C00V O003 -173.0(7) . . . . ?
C015 N006 C00V C009 5.6(11) . . . . ?
